data_7031486
loop_
_publ_author_name
'Fu, Yan'
'Jiang, Xiu-Juan'
'Zhu, Yan-Yan'
'Zhou, Bing-Jiang'
'Zang, Shuang-Quan'
'Tang, Ming-Sheng'
'Zhang, Hong-Yan'
'Mak, Thomas C. W.'

_publ_section_title
;
 A new fluorescent probe for Al(3+) based on rhodamine 6G and its
 application to bioimaging.
;
_journal_issue 33
_journal_name_full 'Dalton transactions (Cambridge, England : 2003)'
_journal_page_first 12624
_journal_page_last 12632
_journal_paper_doi 10.1039/c4dt01453g
_journal_volume 43
_journal_year 2014
_chemical_formula_sum 'C71 H71 Cd N9 O12'
_chemical_formula_weight 1354.77
_chemical_name_systematic
; 
 ? 
;
_space_group_IT_number 2
_symmetry_cell_setting triclinic
_symmetry_space_group_name_Hall '-P 1'
_symmetry_space_group_name_H-M 'P -1'
_atom_sites_solution_hydrogens geom
_atom_sites_solution_primary direct
_atom_sites_solution_secondary difmap
_audit_creation_method SHELXL-97
_cell_angle_alpha 102.047(7)
_cell_angle_beta 98.682(6)
_cell_angle_gamma 106.138(6)
_cell_formula_units_Z 2
_cell_length_a 9.6254(6)
_cell_length_b 17.1742(12)
_cell_length_c 22.7259(19)
_cell_measurement_reflns_used 4316
_cell_measurement_temperature 293(2)
_cell_measurement_theta_max 24.5085
_cell_measurement_theta_min 2.9123
_cell_volume 3440.9(5)
_computing_cell_refinement 'Bruker FRAMBO'
_computing_data_collection 'Bruker FRAMBO'
_computing_data_reduction 'Bruker SAINT'
_computing_molecular_graphics 'Bruker SHELXTL'
_computing_publication_material 'Bruker SHELXTL'
_computing_structure_refinement 'SHELXL-97 (Sheldrick, 1997)'
_computing_structure_solution 'SHELXS-97 (Sheldrick, 1990)'
_diffrn_ambient_temperature 293(2)
_diffrn_measured_fraction_theta_full 0.998
_diffrn_measured_fraction_theta_max 0.998
_diffrn_measurement_device_type 'multiwire proportional'
_diffrn_measurement_method 'phi and omega scans'
_diffrn_radiation_monochromator graphite
_diffrn_radiation_source 'fine-focus sealed tube'
_diffrn_radiation_type MoK\a
_diffrn_radiation_wavelength 0.71073
_diffrn_reflns_av_R_equivalents 0.0000
_diffrn_reflns_av_sigmaI/netI 0.2325
_diffrn_reflns_limit_h_max 11
_diffrn_reflns_limit_h_min -11
_diffrn_reflns_limit_k_max 20
_diffrn_reflns_limit_k_min -20
_diffrn_reflns_limit_l_max 27
_diffrn_reflns_limit_l_min 0
_diffrn_reflns_number 12796
_diffrn_reflns_theta_full 25.50
_diffrn_reflns_theta_max 25.50
_diffrn_reflns_theta_min 2.92
_exptl_absorpt_coefficient_mu 0.384
_exptl_absorpt_correction_T_max 0.9341
_exptl_absorpt_correction_T_min 0.9001
_exptl_absorpt_correction_type multi-scan
_exptl_absorpt_process_details sadabs
_exptl_crystal_colour colourless
_exptl_crystal_density_diffrn 1.308
_exptl_crystal_density_method 'not measured'
_exptl_crystal_description needle
_exptl_crystal_F_000 1408
_exptl_crystal_size_max 0.28
_exptl_crystal_size_mid 0.18
_exptl_crystal_size_min 0.18
_platon_squeeze_details
;
;
_refine_diff_density_max 0.594
_refine_diff_density_min -0.500
_refine_diff_density_rms 0.070
_refine_ls_extinction_method none
_refine_ls_goodness_of_fit_ref 0.801
_refine_ls_hydrogen_treatment mixed
_refine_ls_matrix_type full
_refine_ls_number_parameters 863
_refine_ls_number_reflns 12796
_refine_ls_number_restraints 35
_refine_ls_restrained_S_all 0.800
_refine_ls_R_factor_all 0.1607
_refine_ls_R_factor_gt 0.0648
_refine_ls_shift/su_max 0.001
_refine_ls_shift/su_mean 0.000
_refine_ls_structure_factor_coef Fsqd
_refine_ls_weighting_details 'calc w=1/[\s^2^(Fo^2^)+(0.0000P)^2^+0.0000P] where P=(Fo^2^+2Fc^2^)/3'
_refine_ls_weighting_scheme calc
_refine_ls_wR_factor_gt 0.0863
_refine_ls_wR_factor_ref 0.1102
_reflns_number_gt 5313
_reflns_number_total 12796
_reflns_threshold_expression >2sigma(I)
_cod_data_source_file c4dt01453g2.cif
_cod_data_source_block c
_cod_depositor_comments
;
The following automatic conversions were performed:

'_symmetry_cell_setting' value 'Triclinic' changed to 'triclinic'
according to
/usr/data/users/saulius/crontab/automatic-downloads/rss-feeds/RSC/lib/dictionaries/cif_core.dic
dictionary named 'cif_core.dic' version 2.4.2 from 2011-04-26.

Automatic conversion script
Id: cif_fix_values 2281 2013-09-26 08:29:07Z andrius 

 Adding full bibliography for 7031484--7031486.cif.
;
_cod_original_cell_volume 3440.9(4)
_cod_original_sg_symbol_H-M P-1
_cod_database_code 7031486

loop_
_symmetry_equiv_pos_as_xyz
'x, y, z'
'-x, -y, -z'

loop_
_atom_site_label
_atom_site_type_symbol
_atom_site_fract_x
_atom_site_fract_y
_atom_site_fract_z
_atom_site_U_iso_or_equiv
_atom_site_adp_type
_atom_site_occupancy
_atom_site_symmetry_multiplicity
_atom_site_calc_flag
_atom_site_refinement_flags
_atom_site_disorder_assembly
_atom_site_disorder_group
Cd1 Cd 0.99194(4) 0.72132(3) 0.229828(19) 0.04597(14) Uani 1 1 d . B .
C1 C 0.8712(6) 0.6389(5) 0.1078(3) 0.0568(19) Uani 1 1 d . . .
C2 C 0.7803(6) 0.5836(4) 0.0471(3) 0.0458(16) Uani 1 1 d . . .
C3 C 0.7776(6) 0.5015(4) 0.0278(3) 0.0655(19) Uani 1 1 d . . .
H3C H 0.8338 0.4807 0.0537 0.079 Uiso 1 1 calc R . .
C4 C 0.6941(7) 0.4489(4) -0.0287(3) 0.088(2) Uani 1 1 d . . .
H4 H 0.6926 0.3934 -0.0405 0.105 Uiso 1 1 calc R . .
C5 C 0.6125(6) 0.4811(4) -0.0673(3) 0.0604(18) Uani 1 1 d . . .
H5 H 0.5566 0.4466 -0.1056 0.073 Uiso 1 1 calc R . .
C6 C 0.6125(6) 0.5627(4) -0.0502(3) 0.0420(15) Uani 1 1 d . . .
C7 C 0.6971(6) 0.6128(4) 0.0073(3) 0.0429(15) Uani 1 1 d . . .
C8 C 0.5309(5) 0.5988(4) -0.0904(3) 0.0467(16) Uani 1 1 d . . .
H8C H 0.5277 0.6524 -0.0739 0.056 Uiso 1 1 calc R . .
C9 C 0.3207(6) 0.5668(4) -0.2394(3) 0.0465(16) Uani 1 1 d . . .
C10 C 0.3407(5) 0.7088(4) -0.2214(3) 0.0429(15) Uani 1 1 d . . .
C11 C 0.2835(6) 0.6315(4) -0.2651(3) 0.0476(16) Uani 1 1 d . . .
C12 C 0.2045(6) 0.6250(4) -0.3228(3) 0.065(2) Uani 1 1 d . . .
H12 H 0.1653 0.5735 -0.3522 0.079 Uiso 1 1 calc R . .
C13 C 0.1846(7) 0.6973(5) -0.3361(4) 0.082(2) Uani 1 1 d . . .
H13 H 0.1332 0.6944 -0.3750 0.098 Uiso 1 1 calc R . .
C14 C 0.2413(7) 0.7737(5) -0.2914(3) 0.070(2) Uani 1 1 d . . .
H14 H 0.2258 0.8212 -0.3007 0.085 Uiso 1 1 calc R . .
C15 C 0.3208(6) 0.7810(4) -0.2329(3) 0.0613(19) Uani 1 1 d . . .
H15 H 0.3587 0.8322 -0.2030 0.074 Uiso 1 1 calc R . .
C16 C 0.4242(5) 0.7005(4) -0.1620(3) 0.0447(16) Uani 1 1 d . . .
C17 C 0.8915(6) 0.8376(4) -0.1319(3) 0.0538(12) Uani 1 1 d U . .
C18 C 0.8203(6) 0.7698(4) -0.1861(3) 0.0507(17) Uani 1 1 d . . .
C19 C 0.6727(5) 0.7282(4) -0.1933(2) 0.0515(17) Uani 1 1 d . . .
H19 H 0.6251 0.6845 -0.2287 0.062 Uiso 1 1 calc R . .
C20 C 0.5894(5) 0.7479(3) -0.1502(2) 0.0425(15) Uani 1 1 d . . .
C21 C 0.6629(6) 0.8108(3) -0.0976(2) 0.0451(16) Uani 1 1 d . . .
C22 C 0.8115(5) 0.8556(3) -0.0887(2) 0.0497(17) Uani 1 1 d . . .
H22 H 0.8579 0.8987 -0.0529 0.060 Uiso 1 1 calc R . .
C23 C 0.4471(6) 0.7921(4) -0.0569(3) 0.0540(18) Uani 1 1 d . . .
C24 C 0.3653(5) 0.7285(3) -0.1063(2) 0.0400(14) Uani 1 1 d . . .
C25 C 0.2136(6) 0.6915(4) -0.1049(3) 0.0516(17) Uani 1 1 d . . .
H25 H 0.1531 0.6482 -0.1387 0.062 Uiso 1 1 calc R . .
C26 C 0.1530(6) 0.7165(4) -0.0566(3) 0.0575(18) Uani 1 1 d . . .
C27 C 0.2443(7) 0.7831(4) -0.0049(3) 0.0613(19) Uani 1 1 d . . .
C28 C 0.3903(6) 0.8206(4) -0.0060(3) 0.0557(18) Uani 1 1 d . . .
H28 H 0.4513 0.8647 0.0270 0.067 Uiso 1 1 calc R . .
C29 C -0.0086(5) 0.6778(4) -0.0566(3) 0.091(3) Uani 1 1 d . . .
H29A H -0.0608 0.6430 -0.0971 0.136 Uiso 1 1 calc R . .
H29B H -0.0511 0.7216 -0.0451 0.136 Uiso 1 1 calc R . .
H29C H -0.0165 0.6444 -0.0275 0.136 Uiso 1 1 calc R . .
C30 C 0.9057(5) 0.7441(4) -0.2327(3) 0.085(3) Uani 1 1 d . . .
H30A H 0.8423 0.6951 -0.2641 0.128 Uiso 1 1 calc R . .
H30B H 0.9889 0.7316 -0.2125 0.128 Uiso 1 1 calc R . .
H30C H 0.9406 0.7892 -0.2512 0.128 Uiso 1 1 calc R . .
C31 C 1.1239(5) 0.9476(4) -0.0709(3) 0.063(2) Uani 1 1 d . . .
H31A H 1.1135 0.9299 -0.0335 0.075 Uiso 1 1 calc R . .
H31B H 1.0835 0.9936 -0.0702 0.075 Uiso 1 1 calc R . .
C32 C 1.2864(5) 0.9782(4) -0.0719(3) 0.078(2) Uani 1 1 d . . .
H32A H 1.3266 0.9328 -0.0726 0.117 Uiso 1 1 calc R . .
H32B H 1.3386 1.0232 -0.0357 0.117 Uiso 1 1 calc R . .
H32C H 1.2973 0.9979 -0.1080 0.117 Uiso 1 1 calc R . .
C33 C 0.2610(7) 0.8945(5) 0.0891(3) 0.097(3) Uani 1 1 d . . .
H33A H 0.3475 0.8931 0.1165 0.116 Uiso 1 1 calc R . .
H33B H 0.2938 0.9363 0.0671 0.116 Uiso 1 1 calc R . .
C34 C 0.1593(8) 0.9168(5) 0.1248(3) 0.128(3) Uani 1 1 d . . .
H34A H 0.0685 0.9110 0.0974 0.192 Uiso 1 1 calc R . .
H34B H 0.2027 0.9740 0.1492 0.192 Uiso 1 1 calc R . .
H34C H 0.1390 0.8804 0.1514 0.192 Uiso 1 1 calc R . .
C35 C 0.8841(7) 0.9920(4) 0.2375(3) 0.0578(18) Uani 1 1 d . . .
C36 C 0.9279(6) 0.9761(4) 0.2980(3) 0.0423(15) Uani 1 1 d . . .
C37 C 0.9353(6) 1.0369(4) 0.3492(3) 0.0557(17) Uani 1 1 d . . .
H37 H 0.9149 1.0852 0.3441 0.067 Uiso 1 1 calc R . .
C38 C 0.9720(7) 1.0285(4) 0.4083(3) 0.0655(19) Uani 1 1 d . . .
H38 H 0.9756 1.0700 0.4427 0.079 Uiso 1 1 calc R . .
C39 C 1.0032(6) 0.9563(4) 0.4146(3) 0.0570(18) Uani 1 1 d . . .
H39 H 1.0273 0.9494 0.4540 0.068 Uiso 1 1 calc R . .
C40 C 0.9995(5) 0.8934(3) 0.3635(3) 0.0391(14) Uani 1 1 d . . .
C41 C 0.9605(5) 0.9019(4) 0.3032(2) 0.0397(15) Uani 1 1 d . . .
C42 C 1.0347(5) 0.8230(3) 0.3789(2) 0.0428(15) Uani 1 1 d . . .
H42 H 1.0512 0.8241 0.4205 0.051 Uiso 1 1 calc R . .
C43 C 1.1065(5) 0.6933(3) 0.4308(2) 0.0362(14) Uani 1 1 d . . .
C44 C 1.1364(5) 0.6104(3) 0.4229(3) 0.0378(14) Uani 1 1 d . . .
C45 C 1.1615(5) 0.5685(4) 0.4670(3) 0.0458(15) Uani 1 1 d . . .
H45 H 1.1647 0.5918 0.5082 0.055 Uiso 1 1 calc R . .
C46 C 1.1818(5) 0.4906(4) 0.4486(3) 0.0577(18) Uani 1 1 d . . .
H46 H 1.1974 0.4615 0.4779 0.069 Uiso 1 1 calc R . .
C47 C 1.1794(6) 0.4559(4) 0.3883(3) 0.0535(18) Uani 1 1 d . . .
H47 H 1.1966 0.4048 0.3772 0.064 Uiso 1 1 calc R . .
C48 C 1.1512(5) 0.4973(4) 0.3440(3) 0.0536(18) Uani 1 1 d . . .
H48 H 1.1466 0.4734 0.3028 0.064 Uiso 1 1 calc R . .
C49 C 1.1300(5) 0.5742(4) 0.3617(3) 0.0386(15) Uani 1 1 d . . .
C50 C 1.0906(6) 0.6272(4) 0.3237(3) 0.0427(15) Uani 1 1 d . . .
C51 C 1.2360(6) 0.7648(3) 0.4705(2) 0.0409(14) Uani 1 1 d . . .
C52 C 1.2324(6) 0.8125(3) 0.5268(2) 0.0405(14) Uani 1 1 d . . .
C53 C 1.3530(6) 0.8783(4) 0.5649(3) 0.0566(18) Uani 1 1 d . . .
H53 H 1.3453 0.9065 0.6033 0.068 Uiso 1 1 calc R . .
C54 C 1.4832(7) 0.9016(4) 0.5457(3) 0.064(2) Uani 1 1 d . . .
C55 C 1.4930(6) 0.8564(4) 0.4876(3) 0.0589(19) Uani 1 1 d . . .
C56 C 1.3715(6) 0.7904(4) 0.4517(3) 0.0568(18) Uani 1 1 d . . .
H56 H 1.3790 0.7615 0.4135 0.068 Uiso 1 1 calc R . .
C57 C 0.9754(6) 0.7389(3) 0.5144(2) 0.0418(15) Uani 1 1 d . . .
C58 C 0.8510(6) 0.7332(3) 0.5397(3) 0.0489(16) Uani 1 1 d . . .
H58 H 0.8604 0.7661 0.5791 0.059 Uiso 1 1 calc R . .
C59 C 0.7134(7) 0.6788(4) 0.5063(3) 0.0650(13) Uani 1 1 d U A .
C60 C 0.7015(6) 0.6293(4) 0.4474(3) 0.0448(15) Uani 1 1 d . . .
C61 C 0.8291(6) 0.6372(4) 0.4244(2) 0.0498(16) Uani 1 1 d . . .
H61 H 0.8205 0.6047 0.3850 0.060 Uiso 1 1 calc R . .
C62 C 0.9675(5) 0.6902(3) 0.4567(2) 0.0358(13) Uani 1 1 d . . .
C63 C 0.5546(5) 0.5676(4) 0.4095(3) 0.082(2) Uani 1 1 d . . .
H63A H 0.5665 0.5427 0.3695 0.123 Uiso 1 1 calc R . .
H63B H 0.4829 0.5965 0.4052 0.123 Uiso 1 1 calc R . .
H63C H 0.5210 0.5245 0.4299 0.123 Uiso 1 1 calc R . .
C66 C 1.6360(6) 0.8798(4) 0.4637(3) 0.086(3) Uani 1 1 d . . .
H66A H 1.6272 0.8379 0.4267 0.129 Uiso 1 1 calc R . .
H66B H 1.7187 0.8827 0.4945 0.129 Uiso 1 1 calc R . .
H66C H 1.6515 0.9334 0.4548 0.129 Uiso 1 1 calc R . .
C67 C 1.6120(7) 1.0144(5) 0.6428(3) 0.0971(18) Uani 1 1 d U . .
H67A H 1.5194 1.0262 0.6436 0.117 Uiso 1 1 calc R . .
H67B H 1.6907 1.0678 0.6531 0.117 Uiso 1 1 calc R . .
C68 C 1.6388(7) 0.9693(6) 0.6920(3) 0.135(4) Uani 1 1 d . . .
H68A H 1.5584 0.9179 0.6838 0.203 Uiso 1 1 calc R . .
H68B H 1.6450 1.0046 0.7318 0.203 Uiso 1 1 calc R . .
H68C H 1.7301 0.9570 0.6916 0.203 Uiso 1 1 calc R . .
C69 C 1.3024(7) 0.7590(4) 0.1904(3) 0.075(2) Uani 1 1 d . B .
H69 H 1.2452 0.7193 0.1542 0.090 Uiso 1 1 calc R . .
C70 C 1.5212(6) 0.7625(5) 0.1460(3) 0.105(3) Uani 1 1 d . B .
H70A H 1.4489 0.7280 0.1093 0.158 Uiso 1 1 calc R . .
H70B H 1.5828 0.7314 0.1596 0.158 Uiso 1 1 calc R . .
H70C H 1.5816 0.8117 0.1374 0.158 Uiso 1 1 calc R . .
C64A C 0.563(2) 0.7319(11) 0.5807(9) 0.049(5) Uani 0.53(3) 1 d P A 1
H64A H 0.4603 0.7311 0.5720 0.058 Uiso 0.53(3) 1 calc PR A 1
H64B H 0.6261 0.7881 0.5840 0.058 Uiso 0.53(3) 1 calc PR A 1
C65A C 0.597(4) 0.7092(12) 0.6404(11) 0.091(9) Uani 0.53(3) 1 d P A 1
H65A H 0.5602 0.7404 0.6712 0.137 Uiso 0.53(3) 1 calc PR A 1
H65B H 0.7019 0.7225 0.6538 0.137 Uiso 0.53(3) 1 calc PR A 1
H65C H 0.5493 0.6501 0.6344 0.137 Uiso 0.53(3) 1 calc PR A 1
C71A C 1.529(3) 0.874(2) 0.2360(15) 0.055(7) Uani 0.32(4) 1 d PU B 1
H71A H 1.5809 0.9088 0.2130 0.082 Uiso 0.32(4) 1 calc PR B 1
H71B H 1.5991 0.8701 0.2692 0.082 Uiso 0.32(4) 1 calc PR B 1
H71C H 1.4599 0.8983 0.2525 0.082 Uiso 0.32(4) 1 calc PR B 1
C64B C 0.623(3) 0.7237(14) 0.5971(10) 0.061(6) Uani 0.47(3) 1 d PU A 2
H64C H 0.6958 0.7091 0.6231 0.073 Uiso 0.47(3) 1 calc PR A 2
H64D H 0.6589 0.7834 0.6001 0.073 Uiso 0.47(3) 1 calc PR A 2
C65B C 0.477(4) 0.7003(12) 0.6144(13) 0.097(11) Uani 0.47(3) 1 d P A 2
H65D H 0.4540 0.6446 0.6201 0.145 Uiso 0.47(3) 1 calc PR A 2
H65E H 0.4013 0.7017 0.5821 0.145 Uiso 0.47(3) 1 calc PR A 2
H65F H 0.4807 0.7393 0.6521 0.145 Uiso 0.47(3) 1 calc PR A 2
C71B C 1.5431(13) 0.837(2) 0.2547(11) 0.107(8) Uani 0.68(4) 1 d PU B 2
H71D H 1.6189 0.8834 0.2495 0.160 Uiso 0.68(4) 1 calc PR B 2
H71E H 1.5883 0.8022 0.2733 0.160 Uiso 0.68(4) 1 calc PR B 2
H71F H 1.4850 0.8581 0.2809 0.160 Uiso 0.68(4) 1 calc PR B 2
N1 N 0.4633(4) 0.5620(3) -0.1467(2) 0.0414(12) Uani 1 1 d . . .
N2 N 0.3965(4) 0.6059(3) -0.1796(2) 0.0379(12) Uani 1 1 d . . .
N3 N 1.0410(4) 0.8787(3) -0.1237(2) 0.0538(12) Uani 1 1 d U . .
H3A H 1.0865 0.8625 -0.1513 0.065 Uiso 1 1 calc R . .
N4 N 0.1873(5) 0.8106(4) 0.0444(3) 0.079(2) Uani 1 1 d . . .
H4A H 0.1066 0.7783 0.0496 0.095 Uiso 1 1 calc R . .
N5 N 1.0461(4) 0.7581(3) 0.34123(19) 0.0396(12) Uani 1 1 d . . .
N6 N 1.0800(4) 0.6964(3) 0.36472(19) 0.0361(11) Uani 1 1 d . . .
N7 N 0.5869(5) 0.6710(3) 0.5296(2) 0.0650(13) Uani 1 1 d U . .
H7A H 0.5139 0.6256 0.5125 0.078 Uiso 1 1 calc R A 1
N8 N 1.6054(5) 0.9680(4) 0.5804(3) 0.0971(18) Uani 1 1 d U . .
H8 H 1.6810 0.9827 0.5645 0.117 Uiso 1 1 calc R . .
N9 N 1.4464(6) 0.7873(4) 0.1940(3) 0.0756(19) Uani 1 1 d U . .
O1 O 0.9478(4) 0.6111(3) 0.14237(19) 0.0750(14) Uani 1 1 d . . .
O2 O 0.8700(4) 0.7138(3) 0.12464(17) 0.0689(14) Uani 1 1 d . . .
O3 O 0.6925(4) 0.6920(3) 0.02223(17) 0.0632(12) Uani 1 1 d . . .
H3 H 0.7402 0.7159 0.0576 0.095 Uiso 1 1 calc R . .
O4 O 0.5967(4) 0.8350(2) -0.05070(17) 0.0635(14) Uani 1 1 d . . .
O5 O 0.2931(4) 0.4920(3) -0.26602(17) 0.0609(12) Uani 1 1 d . . .
O6 O 0.8452(5) 1.0530(3) 0.2310(2) 0.0821(15) Uani 1 1 d . . .
O7 O 0.8760(6) 0.9327(3) 0.18763(18) 0.0738(13) Uani 1 1 d . . .
H7 H 0.8979 0.8940 0.1983 0.111 Uiso 1 1 calc R . .
O8 O 0.9572(4) 0.8470(2) 0.25318(16) 0.0521(11) Uani 1 1 d . . .
O9 O 1.1075(4) 0.7956(2) 0.55239(16) 0.0491(11) Uani 1 1 d . . .
O10 O 1.0760(4) 0.6193(2) 0.26855(17) 0.0507(11) Uani 1 1 d . . .
O11 O 1.2360(4) 0.7798(3) 0.23009(19) 0.0690(14) Uani 1 1 d . . .
O1W O 0.7498(4) 0.6535(3) 0.23622(19) 0.0801(14) Uani 1 1 d . . .
H1WA H 0.7426 0.6663 0.2736 0.120 Uiso 1 1 d R B .
H1WB H 0.6897 0.6697 0.2142 0.120 Uiso 1 1 d R . .

loop_
_atom_site_aniso_label
_atom_site_aniso_U_11
_atom_site_aniso_U_22
_atom_site_aniso_U_33
_atom_site_aniso_U_23
_atom_site_aniso_U_13
_atom_site_aniso_U_12
Cd1 0.0612(3) 0.0449(3) 0.0314(3) 0.0082(2) 0.0025(2) 0.0217(2)
C1 0.057(4) 0.074(6) 0.036(4) 0.008(4) -0.002(3) 0.026(4)
C2 0.052(4) 0.050(4) 0.029(4) 0.006(3) 0.002(3) 0.014(3)
C3 0.093(5) 0.058(5) 0.044(4) 0.012(3) -0.006(4) 0.035(4)
C4 0.134(6) 0.059(5) 0.051(5) -0.004(4) -0.030(4) 0.041(5)
C5 0.082(4) 0.056(5) 0.035(4) 0.008(3) -0.008(3) 0.023(4)
C6 0.056(4) 0.047(4) 0.027(4) 0.015(3) 0.007(3) 0.021(3)
C7 0.051(4) 0.042(4) 0.034(4) 0.005(3) 0.009(3) 0.017(3)
C8 0.056(4) 0.047(4) 0.036(4) 0.007(3) 0.012(3) 0.015(3)
C9 0.050(4) 0.055(5) 0.035(4) 0.023(3) 0.001(3) 0.013(3)
C10 0.040(3) 0.051(4) 0.050(4) 0.025(3) 0.013(3) 0.024(3)
C11 0.043(3) 0.052(4) 0.039(4) 0.011(3) -0.004(3) 0.009(3)
C12 0.064(4) 0.063(5) 0.061(5) 0.027(4) -0.001(4) 0.009(4)
C13 0.093(5) 0.087(7) 0.075(6) 0.052(5) 0.007(4) 0.028(5)
C14 0.087(5) 0.071(6) 0.074(6) 0.039(4) 0.025(4) 0.039(4)
C15 0.070(4) 0.063(5) 0.059(5) 0.023(4) 0.016(4) 0.028(4)
C16 0.043(3) 0.040(4) 0.046(4) 0.011(3) 0.004(3) 0.009(3)
C17 0.0421(19) 0.057(3) 0.049(3) 0.000(2) 0.010(2) 0.006(2)
C18 0.047(3) 0.061(5) 0.039(4) 0.009(3) 0.010(3) 0.012(3)
C19 0.054(4) 0.052(4) 0.038(4) 0.000(3) 0.008(3) 0.010(3)
C20 0.040(3) 0.044(4) 0.039(4) 0.007(3) 0.008(3) 0.009(3)
C21 0.053(4) 0.040(4) 0.037(4) 0.002(3) 0.015(3) 0.009(3)
C22 0.051(3) 0.045(4) 0.039(4) -0.006(3) 0.009(3) 0.005(3)
C23 0.057(4) 0.057(5) 0.055(5) 0.009(3) 0.027(3) 0.027(3)
C24 0.046(3) 0.035(4) 0.038(4) 0.012(3) 0.007(3) 0.010(3)
C25 0.054(4) 0.046(4) 0.058(5) 0.021(3) 0.017(3) 0.013(3)
C26 0.054(4) 0.067(5) 0.066(5) 0.032(4) 0.028(4) 0.025(4)
C27 0.071(4) 0.056(5) 0.070(5) 0.020(4) 0.040(4) 0.024(4)
C28 0.068(4) 0.051(4) 0.045(4) 0.004(3) 0.024(3) 0.015(3)
C29 0.049(4) 0.118(7) 0.102(6) 0.029(5) 0.035(4) 0.013(4)
C30 0.060(4) 0.114(7) 0.046(5) -0.011(4) 0.018(3) -0.008(4)
C31 0.050(4) 0.061(5) 0.058(5) 0.006(4) 0.002(3) 0.001(3)
C32 0.052(4) 0.093(6) 0.063(5) 0.013(4) 0.007(3) -0.008(4)
C33 0.093(5) 0.131(8) 0.083(6) 0.011(5) 0.061(5) 0.051(5)
C34 0.175(8) 0.146(9) 0.107(8) 0.046(6) 0.058(7) 0.097(7)
C35 0.076(4) 0.054(5) 0.049(5) 0.019(4) 0.012(4) 0.026(4)
C36 0.060(4) 0.038(4) 0.035(4) 0.017(3) 0.005(3) 0.022(3)
C37 0.092(5) 0.038(4) 0.051(4) 0.020(3) 0.010(4) 0.039(3)
C38 0.116(5) 0.048(5) 0.048(5) 0.012(3) 0.016(4) 0.051(4)
C39 0.094(4) 0.050(4) 0.032(4) 0.006(3) 0.002(3) 0.042(4)
C40 0.054(3) 0.027(3) 0.037(4) 0.008(3) 0.001(3) 0.020(3)
C41 0.046(3) 0.044(4) 0.025(3) 0.007(3) -0.003(3) 0.015(3)
C42 0.061(4) 0.043(4) 0.026(3) 0.012(3) 0.004(3) 0.019(3)
C43 0.049(3) 0.034(3) 0.028(3) 0.010(3) -0.001(3) 0.019(3)
C44 0.044(3) 0.030(4) 0.045(4) 0.015(3) 0.008(3) 0.018(3)
C45 0.050(3) 0.052(4) 0.041(4) 0.022(3) 0.003(3) 0.022(3)
C46 0.065(4) 0.041(4) 0.078(5) 0.033(4) 0.007(4) 0.025(3)
C47 0.067(4) 0.037(4) 0.064(5) 0.007(3) 0.014(4) 0.034(3)
C48 0.058(4) 0.044(4) 0.058(5) 0.000(3) 0.008(3) 0.026(3)
C49 0.037(3) 0.041(4) 0.038(4) 0.007(3) 0.000(3) 0.018(3)
C50 0.055(4) 0.041(4) 0.036(4) 0.003(3) 0.010(3) 0.027(3)
C51 0.056(4) 0.049(4) 0.022(3) 0.015(3) -0.004(3) 0.026(3)
C52 0.059(4) 0.038(4) 0.030(4) 0.016(3) 0.000(3) 0.023(3)
C53 0.066(4) 0.055(5) 0.040(4) 0.005(3) 0.001(3) 0.017(4)
C54 0.064(4) 0.050(5) 0.057(5) -0.001(4) 0.000(4) 0.002(4)
C55 0.058(4) 0.059(5) 0.048(4) 0.010(4) 0.001(3) 0.008(4)
C56 0.074(4) 0.055(5) 0.039(4) 0.006(3) 0.002(3) 0.027(4)
C57 0.070(4) 0.026(3) 0.030(4) 0.005(3) 0.008(3) 0.021(3)
C58 0.080(4) 0.040(4) 0.037(4) 0.015(3) 0.020(3) 0.030(3)
C59 0.084(3) 0.057(3) 0.060(3) 0.015(2) 0.030(3) 0.025(3)
C60 0.056(4) 0.053(4) 0.037(4) 0.019(3) 0.011(3) 0.030(3)
C61 0.065(4) 0.057(4) 0.025(3) 0.003(3) 0.001(3) 0.026(3)
C62 0.049(3) 0.035(3) 0.028(3) 0.011(3) 0.000(3) 0.023(3)
C63 0.058(4) 0.117(7) 0.055(5) 0.007(4) 0.005(4) 0.019(4)
C66 0.081(5) 0.076(6) 0.079(6) 0.005(4) 0.022(4) -0.002(4)
C67 0.078(3) 0.076(4) 0.088(4) -0.023(3) 0.014(3) -0.016(3)
C68 0.113(6) 0.177(11) 0.075(7) 0.012(7) -0.013(5) 0.016(6)
C69 0.062(5) 0.059(5) 0.083(6) 0.010(4) 0.001(4) 0.002(4)
C70 0.097(5) 0.122(8) 0.082(6) 0.003(5) 0.041(5) 0.020(5)
C64A 0.044(11) 0.073(10) 0.058(12) 0.035(8) 0.019(9) 0.047(9)
C65A 0.13(2) 0.112(15) 0.071(15) 0.042(11) 0.055(14) 0.064(14)
C71A 0.054(7) 0.055(7) 0.055(7) 0.015(2) 0.013(3) 0.017(3)
C64B 0.041(12) 0.094(14) 0.069(16) 0.028(11) 0.011(11) 0.051(10)
C65B 0.09(2) 0.101(15) 0.11(2) 0.012(13) 0.063(17) 0.040(13)
C71B 0.070(8) 0.103(17) 0.115(12) -0.004(13) -0.015(7) 0.019(8)
N1 0.046(3) 0.041(3) 0.031(3) 0.012(2) -0.003(2) 0.008(2)
N2 0.039(3) 0.043(3) 0.033(3) 0.013(2) 0.001(2) 0.016(2)
N3 0.0421(19) 0.057(3) 0.049(3) 0.000(2) 0.010(2) 0.006(2)
N4 0.083(4) 0.080(5) 0.085(5) 0.019(4) 0.059(4) 0.023(3)
N5 0.062(3) 0.030(3) 0.026(3) 0.002(2) 0.002(2) 0.023(2)
N6 0.058(3) 0.031(3) 0.024(3) 0.007(2) 0.002(2) 0.025(2)
N7 0.084(3) 0.057(3) 0.060(3) 0.015(2) 0.030(3) 0.025(3)
N8 0.078(3) 0.076(4) 0.088(4) -0.023(3) 0.014(3) -0.016(3)
N9 0.062(4) 0.077(5) 0.067(4) 0.004(3) 0.009(3) 0.004(3)
O1 0.090(3) 0.085(4) 0.039(3) 0.002(3) -0.017(2) 0.037(3)
O2 0.085(3) 0.060(3) 0.041(3) -0.008(2) -0.015(2) 0.021(3)
O3 0.084(3) 0.059(3) 0.040(3) -0.001(2) -0.006(2) 0.034(3)
O4 0.051(2) 0.065(3) 0.053(3) -0.017(2) 0.023(2) 0.003(2)
O5 0.081(3) 0.042(3) 0.045(3) 0.005(2) -0.012(2) 0.015(2)
O6 0.136(4) 0.072(4) 0.058(3) 0.028(3) 0.011(3) 0.063(3)
O7 0.113(3) 0.079(4) 0.043(3) 0.019(3) 0.012(3) 0.052(3)
O8 0.092(3) 0.045(3) 0.029(2) 0.0099(19) 0.009(2) 0.039(2)
O9 0.066(2) 0.045(3) 0.031(2) 0.0044(19) 0.003(2) 0.019(2)
O10 0.083(3) 0.047(3) 0.029(2) 0.009(2) 0.012(2) 0.032(2)
O11 0.066(3) 0.073(4) 0.064(3) 0.016(3) 0.022(2) 0.015(2)
O1W 0.075(3) 0.080(4) 0.088(4) 0.035(3) 0.008(2) 0.024(2)

loop_
_atom_type_symbol
_atom_type_description
_atom_type_scat_dispersion_real
_atom_type_scat_dispersion_imag
_atom_type_scat_source
C C 0.0033 0.0016 'International Tables Vol C Tables 4.2.6.8 and 6.1.1.4'
H H 0.0000 0.0000 'International Tables Vol C Tables 4.2.6.8 and 6.1.1.4'
Cd Cd -0.8075 1.2024 'International Tables Vol C Tables 4.2.6.8 and 6.1.1.4'
N N 0.0061 0.0033 'International Tables Vol C Tables 4.2.6.8 and 6.1.1.4'
O O 0.0106 0.0060 'International Tables Vol C Tables 4.2.6.8 and 6.1.1.4'

loop_
_geom_angle_atom_site_label_1
_geom_angle_atom_site_label_2
_geom_angle_atom_site_label_3
_geom_angle
O8 Cd1 O11 92.60(15)
O8 Cd1 O1 137.90(15)
O11 Cd1 O1 94.66(15)
O8 Cd1 O1W 91.19(14)
O11 Cd1 O1W 174.11(17)
O1 Cd1 O1W 85.52(14)
O8 Cd1 O10 146.22(12)
O11 Cd1 O10 84.01(15)
O1 Cd1 O10 75.85(15)
O1W Cd1 O10 90.33(14)
O8 Cd1 N5 77.67(14)
O11 Cd1 N5 91.18(14)
O1 Cd1 N5 143.35(16)
O1W Cd1 N5 85.23(14)
O10 Cd1 N5 68.83(13)
O8 Cd1 O2 83.74(14)
O11 Cd1 O2 101.70(15)
O1 Cd1 O2 54.18(15)
O1W Cd1 O2 83.19(14)
O10 Cd1 O2 129.91(13)
N5 Cd1 O2 157.84(14)
O8 Cd1 C1 111.11(18)
O11 Cd1 C1 102.49(16)
O1 Cd1 C1 27.04(16)
O1W Cd1 C1 80.30(16)
O10 Cd1 C1 102.40(18)
N5 Cd1 C1 163.11(18)
O2 Cd1 C1 27.52(16)
O1 C1 O2 120.4(6)
O1 C1 C2 119.8(7)
O2 C1 C2 119.8(6)
O1 C1 Cd1 58.0(3)
O2 C1 Cd1 63.8(3)
C2 C1 Cd1 167.7(5)
C3 C2 C7 117.4(5)
C3 C2 C1 121.3(6)
C7 C2 C1 121.3(6)
C2 C3 C4 122.3(6)
C2 C3 H3C 118.9
C4 C3 H3C 118.9
C3 C4 C5 118.2(7)
C3 C4 H4 120.9
C5 C4 H4 120.9
C6 C5 C4 121.5(6)
C6 C5 H5 119.2
C4 C5 H5 119.2
C5 C6 C7 118.0(6)
C5 C6 C8 122.7(5)
C7 C6 C8 119.3(6)
O3 C7 C2 121.7(5)
O3 C7 C6 115.8(6)
C2 C7 C6 122.5(6)
N1 C8 C6 124.8(6)
N1 C8 H8C 117.6
C6 C8 H8C 117.6
O5 C9 N2 126.1(6)
O5 C9 C11 127.5(6)
N2 C9 C11 106.3(6)
C15 C10 C11 122.4(6)
C15 C10 C16 126.9(6)
C11 C10 C16 110.7(6)
C12 C11 C10 120.2(6)
C12 C11 C9 129.9(6)
C10 C11 C9 109.9(6)
C11 C12 C13 118.7(7)
C11 C12 H12 120.7
C13 C12 H12 120.7
C14 C13 C12 120.1(7)
C14 C13 H13 120.0
C12 C13 H13 120.0
C13 C14 C15 121.7(7)
C13 C14 H14 119.1
C15 C14 H14 119.1
C10 C15 C14 116.8(6)
C10 C15 H15 121.6
C14 C15 H15 121.6
C24 C16 C10 113.7(5)
C24 C16 C20 109.8(4)
C10 C16 C20 111.0(5)
C24 C16 N2 112.2(5)
C10 C16 N2 99.4(4)
C20 C16 N2 110.4(4)
C22 C17 N3 122.9(5)
C22 C17 C18 119.1(5)
N3 C17 C18 117.9(5)
C19 C18 C17 117.6(5)
C19 C18 C30 121.3(5)
C17 C18 C30 121.1(5)
C18 C19 C20 123.5(5)
C18 C19 H19 118.3
C20 C19 H19 118.3
C21 C20 C19 117.2(5)
C21 C20 C16 122.0(5)
C19 C20 C16 120.8(5)
O4 C21 C20 123.5(5)
O4 C21 C22 115.2(4)
C20 C21 C22 121.3(5)
C17 C22 C21 121.2(5)
C17 C22 H22 119.4
C21 C22 H22 119.4
C24 C23 O4 123.3(5)
C24 C23 C28 123.2(5)
O4 C23 C28 113.4(5)
C23 C24 C25 115.9(5)
C23 C24 C16 123.2(5)
C25 C24 C16 120.8(5)
C26 C25 C24 123.3(5)
C26 C25 H25 118.4
C24 C25 H25 118.4
C25 C26 C27 118.8(5)
C25 C26 C29 122.5(6)
C27 C26 C29 118.6(5)
N4 C27 C28 120.7(6)
N4 C27 C26 120.6(5)
C28 C27 C26 118.7(5)
C27 C28 C23 120.1(5)
C27 C28 H28 119.9
C23 C28 H28 119.9
C26 C29 H29A 109.5
C26 C29 H29B 109.5
H29A C29 H29B 109.5
C26 C29 H29C 109.5
H29A C29 H29C 109.5
H29B C29 H29C 109.5
C18 C30 H30A 109.5
C18 C30 H30B 109.5
H30A C30 H30B 109.5
C18 C30 H30C 109.5
H30A C30 H30C 109.5
H30B C30 H30C 109.5
N3 C31 C32 111.7(4)
N3 C31 H31A 109.3
C32 C31 H31A 109.3
N3 C31 H31B 109.3
C32 C31 H31B 109.3
H31A C31 H31B 107.9
C31 C32 H32A 109.5
C31 C32 H32B 109.5
H32A C32 H32B 109.5
C31 C32 H32C 109.5
H32A C32 H32C 109.5
H32B C32 H32C 109.5
C34 C33 N4 110.1(6)
C34 C33 H33A 109.6
N4 C33 H33A 109.6
C34 C33 H33B 109.6
N4 C33 H33B 109.6
H33A C33 H33B 108.2
C33 C34 H34A 109.5
C33 C34 H34B 109.5
H34A C34 H34B 109.5
C33 C34 H34C 109.5
H34A C34 H34C 109.5
H34B C34 H34C 109.5
O6 C35 O7 119.3(7)
O6 C35 C36 123.9(6)
O7 C35 C36 116.6(6)
C37 C36 C41 121.3(6)
C37 C36 C35 116.6(6)
C41 C36 C35 122.1(5)
C36 C37 C38 122.0(6)
C36 C37 H37 119.0
C38 C37 H37 119.0
C37 C38 C39 117.8(5)
C37 C38 H38 121.1
C39 C38 H38 121.1
C38 C39 C40 122.0(6)
C38 C39 H39 119.0
C40 C39 H39 119.0
C39 C40 C41 119.9(5)
C39 C40 C42 114.2(6)
C41 C40 C42 125.9(5)
O8 C41 C40 123.8(5)
O8 C41 C36 119.2(6)
C40 C41 C36 116.9(5)
N5 C42 C40 127.2(5)
N5 C42 H42 116.4
C40 C42 H42 116.4
C51 C43 N6 112.3(4)
C51 C43 C44 112.1(4)
N6 C43 C44 99.4(4)
C51 C43 C62 110.3(4)
N6 C43 C62 111.3(4)
C44 C43 C62 111.0(4)
C45 C44 C49 119.9(6)
C45 C44 C43 128.7(5)
C49 C44 C43 111.4(5)
C44 C45 C46 118.7(6)
C44 C45 H45 120.7
C46 C45 H45 120.7
C47 C46 C45 121.4(6)
C47 C46 H46 119.3
C45 C46 H46 119.3
C46 C47 C48 119.8(6)
C46 C47 H47 120.1
C48 C47 H47 120.1
C49 C48 C47 119.3(6)
C49 C48 H48 120.4
C47 C48 H48 120.4
C48 C49 C44 121.0(6)
C48 C49 C50 129.5(6)
C44 C49 C50 109.4(5)
O10 C50 N6 123.8(6)
O10 C50 C49 130.6(5)
N6 C50 C49 105.5(5)
C52 C51 C56 114.9(5)
C52 C51 C43 123.3(5)
C56 C51 C43 121.7(5)
C51 C52 C53 123.9(5)
C51 C52 O9 122.3(5)
C53 C52 O9 113.6(5)
C54 C53 C52 119.9(5)
C54 C53 H53 120.0
C52 C53 H53 120.0
C53 C54 N8 122.8(6)
C53 C54 C55 118.9(5)
N8 C54 C55 118.3(6)
C56 C55 C54 119.3(5)
C56 C55 C66 119.5(5)
C54 C55 C66 121.2(5)
C55 C56 C51 122.9(5)
C55 C56 H56 118.5
C51 C56 H56 118.5
C62 C57 O9 123.1(5)
C62 C57 C58 122.1(5)
O9 C57 C58 114.8(4)
C59 C58 C57 120.1(5)
C59 C58 H58 120.0
C57 C58 H58 120.0
N7 C59 C58 122.1(5)
N7 C59 C60 118.7(6)
C58 C59 C60 119.2(5)
C61 C60 C59 118.4(5)
C61 C60 C63 120.3(5)
C59 C60 C63 121.3(5)
C62 C61 C60 123.8(5)
C62 C61 H61 118.1
C60 C61 H61 118.1
C61 C62 C57 116.5(5)
C61 C62 C43 121.9(4)
C57 C62 C43 121.6(5)
C60 C63 H63A 109.5
C60 C63 H63B 109.5
H63A C63 H63B 109.5
C60 C63 H63C 109.5
H63A C63 H63C 109.5
H63B C63 H63C 109.5
C55 C66 H66A 109.5
C55 C66 H66B 109.5
H66A C66 H66B 109.5
C55 C66 H66C 109.5
H66A C66 H66C 109.5
H66B C66 H66C 109.5
N8 C67 C68 114.6(7)
N8 C67 H67A 108.6
C68 C67 H67A 108.6
N8 C67 H67B 108.6
C68 C67 H67B 108.6
H67A C67 H67B 107.6
C67 C68 H68A 109.5
C67 C68 H68B 109.5
H68A C68 H68B 109.5
C67 C68 H68C 109.5
H68A C68 H68C 109.5
H68B C68 H68C 109.5
O11 C69 N9 126.7(6)
O11 C69 H69 116.7
N9 C69 H69 116.7
N9 C70 H70A 109.5
N9 C70 H70B 109.5
H70A C70 H70B 109.5
N9 C70 H70C 109.5
H70A C70 H70C 109.5
H70B C70 H70C 109.5
N7 C64A C65A 109.9(15)
N7 C64A H64A 109.7
C65A C64A H64A 109.7
N7 C64A H64B 109.7
C65A C64A H64B 109.7
H64A C64A H64B 108.2
N9 C71A H71A 109.5
N9 C71A H71B 109.5
N9 C71A H71C 109.5
C65B C64B N7 103(2)
C65B C64B H64C 111.2
N7 C64B H64C 111.2
C65B C64B H64D 111.2
N7 C64B H64D 111.2
H64C C64B H64D 109.1
C64B C65B H65D 109.5
C64B C65B H65E 109.5
H65D C65B H65E 109.5
C64B C65B H65F 109.5
H65D C65B H65F 109.5
H65E C65B H65F 109.5
N9 C71B H71D 109.5
N9 C71B H71E 109.5
H71D C71B H71E 109.5
N9 C71B H71F 109.5
H71D C71B H71F 109.5
H71E C71B H71F 109.5
C8 N1 N2 117.9(5)
C9 N2 N1 118.6(5)
C9 N2 C16 113.5(5)
N1 N2 C16 126.5(4)
C17 N3 C31 122.6(4)
C17 N3 H3A 118.7
C31 N3 H3A 118.7
C27 N4 C33 122.0(5)
C27 N4 H4A 119.0
C33 N4 H4A 119.0
C42 N5 N6 118.9(5)
C42 N5 Cd1 128.4(4)
N6 N5 Cd1 112.5(3)
N5 N6 C50 118.0(5)
N5 N6 C43 127.8(4)
C50 N6 C43 114.2(5)
C59 N7 C64A 127.6(9)
C59 N7 C64B 111.6(10)
C64A N7 C64B 26.8(5)
C59 N7 H7A 116.2
C64A N7 H7A 116.2
C64B N7 H7A 126.4
C54 N8 C67 122.9(5)
C54 N8 H8 118.5
C67 N8 H8 118.5
C69 N9 C70 125.4(6)
C69 N9 C71B 117.8(8)
C70 N9 C71B 116.1(7)
C69 N9 C71A 116.5(13)
C70 N9 C71A 113.0(12)
C71B N9 C71A 33.5(10)
C1 O1 Cd1 95.0(4)
C1 O2 Cd1 88.7(4)
C7 O3 H3 109.5
C21 O4 C23 117.8(4)
C35 O7 H7 109.5
C41 O8 Cd1 136.8(4)
C57 O9 C52 117.6(4)
C50 O10 Cd1 116.1(4)
C69 O11 Cd1 127.3(4)
Cd1 O1W H1WA 109.1
Cd1 O1W H1WB 109.2
H1WA O1W H1WB 109.5

loop_
_geom_bond_atom_site_label_1
_geom_bond_atom_site_label_2
_geom_bond_distance
Cd1 O8 2.242(4)
Cd1 O11 2.282(4)
Cd1 O1 2.333(4)
Cd1 O1W 2.339(3)
Cd1 O10 2.391(4)
Cd1 N5 2.415(4)
Cd1 O2 2.459(4)
Cd1 C1 2.741(6)
C1 O1 1.251(7)
C1 O2 1.267(7)
C1 C2 1.483(7)
C2 C3 1.378(7)
C2 C7 1.379(7)
C3 C4 1.383(7)
C3 H3C 0.9300
C4 C5 1.389(8)
C4 H4 0.9300
C5 C6 1.375(7)
C5 H5 0.9300
C6 C7 1.389(7)
C6 C8 1.457(7)
C7 O3 1.346(6)
C8 N1 1.283(6)
C8 H8C 0.9300
C9 O5 1.235(6)
C9 N2 1.371(6)
C9 C11 1.461(8)
C10 C15 1.376(8)
C10 C11 1.389(7)
C10 C16 1.518(7)
C11 C12 1.378(8)
C12 C13 1.392(9)
C12 H12 0.9300
C13 C14 1.390(8)
C13 H13 0.9300
C14 C15 1.392(8)
C14 H14 0.9300
C15 H15 0.9300
C16 C24 1.506(7)
C16 C20 1.524(6)
C16 N2 1.525(6)
C17 C22 1.372(6)
C17 N3 1.380(5)
C17 C18 1.430(7)
C18 C19 1.369(6)
C18 C30 1.504(6)
C19 C20 1.403(6)
C19 H19 0.9300
C20 C21 1.371(6)
C21 O4 1.371(5)
C21 C22 1.383(6)
C22 H22 0.9300
C23 C24 1.348(6)
C23 O4 1.394(5)
C23 C28 1.407(6)
C24 C25 1.429(6)
C25 C26 1.368(7)
C25 H25 0.9300
C26 C27 1.423(7)
C26 C29 1.512(6)
C27 N4 1.375(6)
C27 C28 1.379(6)
C28 H28 0.9300
C29 H29A 0.9600
C29 H29B 0.9600
C29 H29C 0.9600
C30 H30A 0.9600
C30 H30B 0.9600
C30 H30C 0.9600
C31 N3 1.439(5)
C31 C32 1.511(6)
C31 H31A 0.9700
C31 H31B 0.9700
C32 H32A 0.9600
C32 H32B 0.9600
C32 H32C 0.9600
C33 C34 1.442(7)
C33 N4 1.488(7)
C33 H33A 0.9700
C33 H33B 0.9700
C34 H34A 0.9600
C34 H34B 0.9600
C34 H34C 0.9600
C35 O6 1.236(7)
C35 O7 1.332(6)
C35 C36 1.481(8)
C36 C37 1.370(7)
C36 C41 1.418(7)
C37 C38 1.383(7)
C37 H37 0.9300
C38 C39 1.385(8)
C38 H38 0.9300
C39 C40 1.400(6)
C39 H39 0.9300
C40 C41 1.414(7)
C40 C42 1.437(7)
C41 O8 1.307(5)
C42 N5 1.298(6)
C42 H42 0.9300
C43 C51 1.491(6)
C43 N6 1.499(6)
C43 C44 1.510(7)
C43 C62 1.533(6)
C44 C45 1.381(7)
C44 C49 1.386(7)
C45 C46 1.392(7)
C45 H45 0.9300
C46 C47 1.369(7)
C46 H46 0.9300
C47 C48 1.383(8)
C47 H47 0.9300
C48 C49 1.379(7)
C48 H48 0.9300
C49 C50 1.464(8)
C50 O10 1.213(6)
C50 N6 1.387(6)
C51 C52 1.378(6)
C51 C56 1.416(6)
C52 C53 1.390(6)
C52 O9 1.398(5)
C53 C54 1.371(7)
C53 H53 0.9300
C54 N8 1.380(6)
C54 C55 1.416(7)
C55 C56 1.381(6)
C55 C66 1.538(7)
C56 H56 0.9300
C57 C62 1.379(6)
C57 O9 1.393(5)
C57 C58 1.394(6)
C58 C59 1.384(7)
C58 H58 0.9300
C59 N7 1.383(6)
C59 C60 1.398(7)
C60 C61 1.389(6)
C60 C63 1.511(6)
C61 C62 1.376(6)
C61 H61 0.9300
C63 H63A 0.9600
C63 H63B 0.9600
C63 H63C 0.9600
C66 H66A 0.9600
C66 H66B 0.9600
C66 H66C 0.9600
C67 N8 1.457(7)
C67 C68 1.517(10)
C67 H67A 0.9700
C67 H67B 0.9700
C68 H68A 0.9600
C68 H68B 0.9600
C68 H68C 0.9600
C69 O11 1.231(6)
C69 N9 1.319(6)
C69 H69 0.9300
C70 N9 1.450(6)
C70 H70A 0.9600
C70 H70B 0.9600
C70 H70C 0.9600
C64A N7 1.486(16)
C64A C65A 1.50(4)
C64A H64A 0.9700
C64A H64B 0.9700
C65A H65A 0.9600
C65A H65B 0.9600
C65A H65C 0.9600
C71A N9 1.51(3)
C71A H71A 0.9600
C71A H71B 0.9600
C71A H71C 0.9600
C64B C65B 1.49(4)
C64B N7 1.54(2)
C64B H64C 0.9700
C64B H64D 0.9700
C65B H65D 0.9600
C65B H65E 0.9600
C65B H65F 0.9600
C71B N9 1.477(14)
C71B H71D 0.9600
C71B H71E 0.9600
C71B H71F 0.9600
N1 N2 1.378(6)
N3 H3A 0.8600
N4 H4A 0.8600
N5 N6 1.376(6)
N7 H7A 0.8600
N8 H8 0.8600
O3 H3 0.8200
O7 H7 0.8200
O1W H1WA 0.8499
O1W H1WB 0.8499

loop_
_geom_torsion_atom_site_label_1
_geom_torsion_atom_site_label_2
_geom_torsion_atom_site_label_3
_geom_torsion_atom_site_label_4
_geom_torsion
O8 Cd1 C1 O1 173.3(4)
O11 Cd1 C1 O1 75.5(4)
O1W Cd1 C1 O1 -99.2(4)
O10 Cd1 C1 O1 -11.1(4)
N5 Cd1 C1 O1 -67.8(7)
O2 Cd1 C1 O1 166.9(7)
O8 Cd1 C1 O2 6.4(4)
O11 Cd1 C1 O2 -91.4(4)
O1 Cd1 C1 O2 -166.9(7)
O1W Cd1 C1 O2 93.9(4)
O10 Cd1 C1 O2 -177.9(3)
N5 Cd1 C1 O2 125.3(6)
O8 Cd1 C1 C2 -104(2)
O11 Cd1 C1 C2 159(2)
O1 Cd1 C1 C2 83(2)
O1W Cd1 C1 C2 -16(2)
O10 Cd1 C1 C2 72(2)
N5 Cd1 C1 C2 15(3)
O2 Cd1 C1 C2 -110(2)
O1 C1 C2 C3 0.5(10)
O2 C1 C2 C3 -179.1(6)
Cd1 C1 C2 C3 -75(2)
O1 C1 C2 C7 -178.6(6)
O2 C1 C2 C7 1.9(9)
Cd1 C1 C2 C7 106(2)
C7 C2 C3 C4 -0.7(9)
C1 C2 C3 C4 -179.8(6)
C2 C3 C4 C5 1.0(11)
C3 C4 C5 C6 -0.6(11)
C4 C5 C6 C7 0.0(9)
C4 C5 C6 C8 178.4(6)
C3 C2 C7 O3 179.7(5)
C1 C2 C7 O3 -1.2(9)
C3 C2 C7 C6 0.1(9)
C1 C2 C7 C6 179.2(5)
C5 C6 C7 O3 -179.4(5)
C8 C6 C7 O3 2.1(8)
C5 C6 C7 C2 0.2(9)
C8 C6 C7 C2 -178.2(5)
C5 C6 C8 N1 -6.7(9)
C7 C6 C8 N1 171.7(5)
C15 C10 C11 C12 0.5(9)
C16 C10 C11 C12 -179.4(5)
C15 C10 C11 C9 -179.3(5)
C16 C10 C11 C9 0.8(6)
O5 C9 C11 C12 3.4(11)
N2 C9 C11 C12 -178.0(6)
O5 C9 C11 C10 -176.8(5)
N2 C9 C11 C10 1.8(6)
C10 C11 C12 C13 0.5(9)
C9 C11 C12 C13 -179.8(6)
C11 C12 C13 C14 -1.2(10)
C12 C13 C14 C15 1.0(10)
C11 C10 C15 C14 -0.8(9)
C16 C10 C15 C14 179.2(5)
C13 C14 C15 C10 0.0(9)
C15 C10 C16 C24 58.0(8)
C11 C10 C16 C24 -122.1(5)
C15 C10 C16 C20 -66.4(7)
C11 C10 C16 C20 113.5(5)
C15 C10 C16 N2 177.4(5)
C11 C10 C16 N2 -2.7(5)
C22 C17 C18 C19 2.5(10)
N3 C17 C18 C19 178.7(5)
C22 C17 C18 C30 -176.0(6)
N3 C17 C18 C30 0.2(10)
C17 C18 C19 C20 -0.8(10)
C30 C18 C19 C20 177.8(6)
C18 C19 C20 C21 -1.9(10)
C18 C19 C20 C16 178.3(6)
C24 C16 C20 C21 -5.0(8)
C10 C16 C20 C21 121.6(6)
N2 C16 C20 C21 -129.2(6)
C24 C16 C20 C19 174.8(6)
C10 C16 C20 C19 -58.6(7)
N2 C16 C20 C19 50.6(8)
C19 C20 C21 O4 -178.0(6)
C16 C20 C21 O4 1.8(10)
C19 C20 C21 C22 3.0(10)
C16 C20 C21 C22 -177.2(5)
N3 C17 C22 C21 -177.5(6)
C18 C17 C22 C21 -1.5(10)
O4 C21 C22 C17 179.6(6)
C20 C21 C22 C17 -1.3(10)
O4 C23 C24 C25 179.9(5)
C28 C23 C24 C25 1.2(10)
O4 C23 C24 C16 -4.1(10)
C28 C23 C24 C16 177.2(6)
C10 C16 C24 C23 -118.9(7)
C20 C16 C24 C23 6.1(9)
N2 C16 C24 C23 129.3(6)
C10 C16 C24 C25 56.9(7)
C20 C16 C24 C25 -178.1(5)
N2 C16 C24 C25 -54.9(7)
C23 C24 C25 C26 -1.5(9)
C16 C24 C25 C26 -177.6(6)
C24 C25 C26 C27 0.5(10)
C24 C25 C26 C29 178.7(6)
C25 C26 C27 N4 179.5(6)
C29 C26 C27 N4 1.2(10)
C25 C26 C27 C28 0.7(10)
C29 C26 C27 C28 -177.5(6)
N4 C27 C28 C23 -179.7(7)
C26 C27 C28 C23 -0.9(10)
C24 C23 C28 C27 -0.1(11)
O4 C23 C28 C27 -178.9(6)
O6 C35 C36 C37 -5.0(9)
O7 C35 C36 C37 -179.6(5)
O6 C35 C36 C41 174.9(6)
O7 C35 C36 C41 0.3(9)
C41 C36 C37 C38 -1.2(9)
C35 C36 C37 C38 178.7(6)
C36 C37 C38 C39 0.6(10)
C37 C38 C39 C40 0.5(10)
C38 C39 C40 C41 -1.1(9)
C38 C39 C40 C42 -179.9(5)
C39 C40 C41 O8 178.6(5)
C42 C40 C41 O8 -2.8(9)
C39 C40 C41 C36 0.6(8)
C42 C40 C41 C36 179.2(5)
C37 C36 C41 O8 -177.6(5)
C35 C36 C41 O8 2.6(8)
C37 C36 C41 C40 0.5(8)
C35 C36 C41 C40 -179.3(5)
C39 C40 C42 N5 -176.6(5)
C41 C40 C42 N5 4.6(9)
C51 C43 C44 C45 64.9(7)
N6 C43 C44 C45 -176.2(5)
C62 C43 C44 C45 -58.9(7)
C51 C43 C44 C49 -117.9(5)
N6 C43 C44 C49 1.0(5)
C62 C43 C44 C49 118.2(5)
C49 C44 C45 C46 0.9(8)
C43 C44 C45 C46 177.8(5)
C44 C45 C46 C47 0.9(8)
C45 C46 C47 C48 -2.2(9)
C46 C47 C48 C49 1.8(9)
C47 C48 C49 C44 0.0(8)
C47 C48 C49 C50 -176.0(5)
C45 C44 C49 C48 -1.3(8)
C43 C44 C49 C48 -178.7(4)
C45 C44 C49 C50 175.4(5)
C43 C44 C49 C50 -2.0(6)
C48 C49 C50 O10 -5.0(10)
C44 C49 C50 O10 178.6(6)
C48 C49 C50 N6 178.6(5)
C44 C49 C50 N6 2.2(6)
N6 C43 C51 C52 133.3(5)
C44 C43 C51 C52 -115.7(6)
C62 C43 C51 C52 8.5(8)
N6 C43 C51 C56 -44.5(7)
C44 C43 C51 C56 66.4(7)
C62 C43 C51 C56 -169.3(5)
C56 C51 C52 C53 -3.2(9)
C43 C51 C52 C53 178.8(5)
C56 C51 C52 O9 -179.7(5)
C43 C51 C52 O9 2.3(9)
C51 C52 C53 C54 3.0(10)
O9 C52 C53 C54 179.8(6)
C52 C53 C54 N8 177.9(6)
C52 C53 C54 C55 -1.4(10)
C53 C54 C55 C56 0.2(11)
N8 C54 C55 C56 -179.1(6)
C53 C54 C55 C66 179.8(6)
N8 C54 C55 C66 0.5(11)
C54 C55 C56 C51 -0.6(10)
C66 C55 C56 C51 179.9(6)
C52 C51 C56 C55 2.0(9)
C43 C51 C56 C55 180.0(6)
C62 C57 C58 C59 -1.4(9)
O9 C57 C58 C59 -179.8(5)
C57 C58 C59 N7 179.9(6)
C57 C58 C59 C60 0.5(10)
N7 C59 C60 C61 -179.7(6)
C58 C59 C60 C61 -0.3(10)
N7 C59 C60 C63 -0.6(10)
C58 C59 C60 C63 178.8(6)
C59 C60 C61 C62 0.8(10)
C63 C60 C61 C62 -178.2(6)
C60 C61 C62 C57 -1.6(9)
C60 C61 C62 C43 176.7(5)
O9 C57 C62 C61 -179.8(5)
C58 C57 C62 C61 1.8(9)
O9 C57 C62 C43 1.8(9)
C58 C57 C62 C43 -176.5(5)
C51 C43 C62 C61 171.3(5)
N6 C43 C62 C61 45.9(7)
C44 C43 C62 C61 -63.8(7)
C51 C43 C62 C57 -10.5(7)
N6 C43 C62 C57 -135.9(5)
C44 C43 C62 C57 114.4(6)
C6 C8 N1 N2 -177.2(5)
O5 C9 N2 N1 7.6(8)
C11 C9 N2 N1 -171.1(4)
O5 C9 N2 C16 174.9(5)
C11 C9 N2 C16 -3.7(6)
C8 N1 N2 C9 -178.5(5)
C8 N1 N2 C16 15.9(7)
C24 C16 N2 C9 124.5(5)
C10 C16 N2 C9 4.0(5)
C20 C16 N2 C9 -112.7(5)
C24 C16 N2 N1 -69.3(6)
C10 C16 N2 N1 170.2(4)
C20 C16 N2 N1 53.5(7)
C22 C17 N3 C31 -3.9(10)
C18 C17 N3 C31 -180.0(6)
C32 C31 N3 C17 177.1(5)
C28 C27 N4 C33 18.1(11)
C26 C27 N4 C33 -160.6(7)
C34 C33 N4 C27 163.7(7)
C40 C42 N5 N6 -179.6(5)
C40 C42 N5 Cd1 -6.2(8)
O8 Cd1 N5 C42 4.5(4)
O11 Cd1 N5 C42 96.9(4)
O1 Cd1 N5 C42 -163.7(4)
O1W Cd1 N5 C42 -87.8(4)
O10 Cd1 N5 C42 180.0(5)
O2 Cd1 N5 C42 -29.2(7)
C1 Cd1 N5 C42 -118.9(7)
O8 Cd1 N5 N6 178.2(3)
O11 Cd1 N5 N6 -89.4(3)
O1 Cd1 N5 N6 10.0(4)
O1W Cd1 N5 N6 85.9(3)
O10 Cd1 N5 N6 -6.3(3)
O2 Cd1 N5 N6 144.6(4)
C1 Cd1 N5 N6 54.9(7)
C42 N5 N6 C50 179.5(4)
Cd1 N5 N6 C50 5.1(5)
C42 N5 N6 C43 0.2(7)
Cd1 N5 N6 C43 -174.2(4)
O10 C50 N6 N5 2.3(8)
C49 C50 N6 N5 179.0(4)
O10 C50 N6 C43 -178.3(5)
C49 C50 N6 C43 -1.6(6)
C51 C43 N6 N5 -61.4(6)
C44 C43 N6 N5 179.8(4)
C62 C43 N6 N5 62.8(6)
C51 C43 N6 C50 119.2(5)
C44 C43 N6 C50 0.5(5)
C62 C43 N6 C50 -116.5(5)
C58 C59 N7 C64A 20.3(15)
C60 C59 N7 C64A -160.3(12)
C58 C59 N7 C64B -4.7(14)
C60 C59 N7 C64B 174.7(12)
C65A C64A N7 C59 -94.6(19)
C65A C64A N7 C64B -34(3)
C65B C64B N7 C59 -174.9(18)
C65B C64B N7 C64A 53(3)
C53 C54 N8 C67 5.9(12)
C55 C54 N8 C67 -174.8(8)
C68 C67 N8 C54 76.7(10)
O11 C69 N9 C70 -178.9(8)
O11 C69 N9 C71B 12(2)
O11 C69 N9 C71A -26(2)
O2 C1 O1 Cd1 13.7(7)
C2 C1 O1 Cd1 -165.9(5)
O8 Cd1 O1 C1 -9.4(5)
O11 Cd1 O1 C1 -108.5(4)
O1W Cd1 O1 C1 77.4(4)
O10 Cd1 O1 C1 168.9(4)
N5 Cd1 O1 C1 153.2(4)
O2 Cd1 O1 C1 -7.4(4)
O1 C1 O2 Cd1 -12.9(7)
C2 C1 O2 Cd1 166.7(5)
O8 Cd1 O2 C1 -174.0(4)
O11 Cd1 O2 C1 94.6(4)
O1 Cd1 O2 C1 7.3(4)
O1W Cd1 O2 C1 -82.1(4)
O10 Cd1 O2 C1 2.6(4)
N5 Cd1 O2 C1 -141.0(4)
C20 C21 O4 C23 1.0(9)
C22 C21 O4 C23 -179.9(5)
C24 C23 O4 C21 0.1(9)
C28 C23 O4 C21 178.9(6)
C40 C41 O8 Cd1 3.4(8)
C36 C41 O8 Cd1 -178.7(3)
O11 Cd1 O8 C41 -94.0(5)
O1 Cd1 O8 C41 166.1(4)
O1W Cd1 O8 C41 81.5(5)
O10 Cd1 O8 C41 -10.9(6)
N5 Cd1 O8 C41 -3.3(5)
O2 Cd1 O8 C41 164.5(5)
C1 Cd1 O8 C41 161.6(5)
C62 C57 O9 C52 9.8(8)
C58 C57 O9 C52 -171.7(5)
C51 C52 O9 C57 -12.0(8)
C53 C52 O9 C57 171.2(5)
N6 C50 O10 Cd1 -8.6(7)
C49 C50 O10 Cd1 175.6(5)
O8 Cd1 O10 C50 15.7(5)
O11 Cd1 O10 C50 101.4(4)
O1 Cd1 O10 C50 -162.3(4)
O1W Cd1 O10 C50 -77.0(4)
N5 Cd1 O10 C50 7.8(4)
O2 Cd1 O10 C50 -158.4(4)
C1 Cd1 O10 C50 -157.1(4)
N9 C69 O11 Cd1 -172.4(5)
O8 Cd1 O11 C69 -131.5(6)
O1 Cd1 O11 C69 7.0(6)
O1W Cd1 O11 C69 98.5(15)
O10 Cd1 O11 C69 82.2(6)
N5 Cd1 O11 C69 150.8(6)
O2 Cd1 O11 C69 -47.4(6)
C1 Cd1 O11 C69 -19.2(7)

loop_
_platon_squeeze_void_nr
_platon_squeeze_void_average_x
_platon_squeeze_void_average_y
_platon_squeeze_void_average_z
_platon_squeeze_void_volume
_platon_squeeze_void_count_electrons
_platon_squeeze_void_content
1 0.329 0.559 0.232 97 29 ' '
2 0.671 0.441 0.768 97 30 ' '
3 0.473 -0.015 0.801 11 2 ' '
4 0.527 0.015 0.199 11 2 ' '
